data_4309649
loop_
_publ_author_name
'Long Jiang'
'Tong-Bu Lu'
'Xiao-Long Feng'

_publ_section_title
;
Two Supramolecular Isomers of Molecular Squares and 1D Helical Chains with
Alternating Right- and Left-Handed Chirality
;
_journal_name_full 'Inorganic Chemistry'
_journal_page_first 7056
_journal_page_last 7062
_journal_paper_doi 10.1021/ic050626w
_journal_volume 44
_journal_year 2005
_chemical_formula_sum 'C20 H45 N8 Ni2 O4.5'
_chemical_formula_weight 587.06
_chemical_name_systematic
; 
 ? 
;
_space_group_IT_number 14
_symmetry_cell_setting monoclinic
_symmetry_space_group_name_Hall '-P 2ybc'
_symmetry_space_group_name_H-M 'P 1 21/c 1'
_atom_sites_solution_hydrogens geom
_atom_sites_solution_primary direct
_atom_sites_solution_secondary difmap
_audit_creation_method SHELXL-97
_cell_angle_alpha 90.00
_cell_angle_beta 91.548(4)
_cell_angle_gamma 90.00
_cell_formula_units_Z 4
_cell_length_a 9.9619(19)
_cell_length_b 10.368(2)
_cell_length_c 28.389(6)
_cell_measurement_reflns_used 4850
_cell_measurement_temperature 293(2)
_cell_measurement_theta_max 26.77
_cell_measurement_theta_min 2.43
_cell_volume 2931.1(10)
_computing_cell_refinement 'Bruker SMART'
_computing_data_collection 'Bruker SMART'
_computing_data_reduction 'Bruker SAINT'
_computing_molecular_graphics 'Bruker SHELXTL'
_computing_publication_material 'Bruker SHELXTL'
_computing_structure_refinement 'SHELXL-97 (Sheldrick, 1997)'
_computing_structure_solution 'SHELXS-97 (Sheldrick, 1990)'
_diffrn_ambient_temperature 293(2)
_diffrn_measured_fraction_theta_full 0.994
_diffrn_measured_fraction_theta_max 0.994
_diffrn_measurement_device_type 'CCD area detector'
_diffrn_measurement_method 'phi and omega scans'
_diffrn_radiation_monochromator graphite
_diffrn_radiation_source 'fine-focus sealed tube'
_diffrn_radiation_type MoK\a
_diffrn_radiation_wavelength 0.71073
_diffrn_reflns_av_R_equivalents 0.0345
_diffrn_reflns_av_sigmaI/netI 0.0469
_diffrn_reflns_limit_h_max 12
_diffrn_reflns_limit_h_min -12
_diffrn_reflns_limit_k_max 12
_diffrn_reflns_limit_k_min -12
_diffrn_reflns_limit_l_max 18
_diffrn_reflns_limit_l_min -34
_diffrn_reflns_number 14094
_diffrn_reflns_theta_full 26.00
_diffrn_reflns_theta_max 26.00
_diffrn_reflns_theta_min 1.44
_exptl_absorpt_coefficient_mu 1.324
_exptl_absorpt_correction_T_max 0.7163
_exptl_absorpt_correction_T_min 0.5690
_exptl_absorpt_correction_type multi-scan
_exptl_absorpt_process_details 'SADABS (Sheldrick, 1996)'
_exptl_crystal_colour violet
_exptl_crystal_density_diffrn 1.330
_exptl_crystal_density_method 'not measured'
_exptl_crystal_description prism
_exptl_crystal_F_000 1252
_exptl_crystal_size_max 0.48
_exptl_crystal_size_mid 0.33
_exptl_crystal_size_min 0.27
_refine_diff_density_max 0.606
_refine_diff_density_min -0.321
_refine_diff_density_rms 0.093
_refine_ls_extinction_method none
_refine_ls_goodness_of_fit_ref 1.081
_refine_ls_hydrogen_treatment mixed
_refine_ls_matrix_type full
_refine_ls_number_parameters 322
_refine_ls_number_reflns 5731
_refine_ls_number_restraints 15
_refine_ls_restrained_S_all 1.092
_refine_ls_R_factor_all 0.0652
_refine_ls_R_factor_gt 0.0373
_refine_ls_shift/su_max 0.001
_refine_ls_shift/su_mean 0.000
_refine_ls_structure_factor_coef Fsqd
_refine_ls_weighting_details 'calc w=1/[\s^2^(Fo^2^)+(0.0575P)^2^+0.0000P] where P=(Fo^2^+2Fc^2^)/3'
_refine_ls_weighting_scheme calc
_refine_ls_wR_factor_gt 0.0903
_refine_ls_wR_factor_ref 0.1101
_reflns_number_gt 4102
_reflns_number_total 5731
_reflns_threshold_expression >2sigma(I)
_cod_data_source_file ic050626wsi20050711_023011_3.cif
_cod_data_source_block Isomer3
_cod_depositor_comments
;
The following automatic conversions were performed:
'_symmetry_cell_setting' value 'Monoclinic' changed to 'monoclinic'
according to '/home/saulius/struct/CIF-dictionaries/cif_core.dic'
dictionary named 'cif_core.dic' version 2.4.1 from 2010-06-29.

Automatic conversion script
Id: cif_fix_enum 1527 2010-12-29 10:47:43Z saulius 
;
_cod_original_cell_volume 2931.0(10)
_cod_original_formula_sum 'C20 H45 N8 Ni2 O4.50'
_cod_database_code 4309649

loop_
_symmetry_equiv_pos_as_xyz
'x, y, z'
'-x, y+1/2, -z+1/2'
'-x, -y, -z'
'x, -y-1/2, z-1/2'

loop_
_atom_site_label
_atom_site_type_symbol
_atom_site_fract_x
_atom_site_fract_y
_atom_site_fract_z
_atom_site_U_iso_or_equiv
_atom_site_adp_type
_atom_site_occupancy
_atom_site_symmetry_multiplicity
_atom_site_calc_flag
_atom_site_refinement_flags
_atom_site_disorder_assembly
_atom_site_disorder_group
C1 C 0.0535(4) 0.5370(4) 0.42959(12) 0.0461(9) Uani 1 1 d . . .
H1A H -0.0233 0.5277 0.4496 0.055 Uiso 1 1 calc R . .
H1B H 0.1073 0.6085 0.4414 0.055 Uiso 1 1 calc R . .
C2 C 0.1347(3) 0.4168(3) 0.43147(12) 0.0409(8) Uani 1 1 d . . .
H2A H 0.1648 0.4002 0.4637 0.049 Uiso 1 1 calc R . .
H2B H 0.0800 0.3444 0.4209 0.049 Uiso 1 1 calc R . .
C3 C 0.3257(3) 0.3057(3) 0.39421(11) 0.0367(8) Uani 1 1 d . . .
H3 H 0.2673 0.2478 0.3756 0.044 Uiso 1 1 calc R . .
C4 C 0.3617(4) 0.2393(4) 0.44105(13) 0.0589(11) Uani 1 1 d . . .
H4A H 0.4203 0.2941 0.4595 0.088 Uiso 1 1 calc R . .
H4B H 0.4061 0.1591 0.4350 0.088 Uiso 1 1 calc R . .
H4C H 0.2813 0.2232 0.4580 0.088 Uiso 1 1 calc R . .
C5 C 0.4541(3) 0.3268(3) 0.36737(12) 0.0394(8) Uani 1 1 d . . .
H5A H 0.5067 0.2482 0.3700 0.047 Uiso 1 1 calc R . .
H5B H 0.5049 0.3939 0.3836 0.047 Uiso 1 1 calc R . .
C6 C 0.4451(3) 0.3631(3) 0.31503(12) 0.0393(8) Uani 1 1 d . . .
C7 C 0.3707(4) 0.2614(3) 0.28542(13) 0.0512(10) Uani 1 1 d . . .
H7A H 0.2788 0.2572 0.2946 0.077 Uiso 1 1 calc R . .
H7B H 0.4125 0.1789 0.2903 0.077 Uiso 1 1 calc R . .
H7C H 0.3742 0.2842 0.2527 0.077 Uiso 1 1 calc R . .
C8 C 0.5883(4) 0.3736(4) 0.29698(14) 0.0540(10) Uani 1 1 d . . .
H8A H 0.5857 0.4102 0.2659 0.081 Uiso 1 1 calc R . .
H8B H 0.6280 0.2894 0.2960 0.081 Uiso 1 1 calc R . .
H8C H 0.6408 0.4280 0.3177 0.081 Uiso 1 1 calc R . .
C9 C 0.4495(3) 0.6026(3) 0.32360(12) 0.0389(8) Uani 1 1 d . . .
H9A H 0.5262 0.6124 0.3036 0.047 Uiso 1 1 calc R . .
H9B H 0.4826 0.5910 0.3558 0.047 Uiso 1 1 calc R . .
C10 C 0.3635(3) 0.7218(3) 0.32049(13) 0.0394(8) Uani 1 1 d . . .
H10A H 0.4161 0.7964 0.3303 0.047 Uiso 1 1 calc R . .
H10B H 0.3329 0.7352 0.2881 0.047 Uiso 1 1 calc R . .
C11 C 0.1467(3) 0.8124(3) 0.34336(14) 0.0445(9) Uani 1 1 d . . .
H11 H 0.1073 0.8029 0.3116 0.053 Uiso 1 1 calc R . .
C12 C 0.2099(5) 0.9480(4) 0.34737(19) 0.0782(15) Uani 1 1 d . . .
H12A H 0.2475 0.9600 0.3786 0.117 Uiso 1 1 calc R . .
H12B H 0.1421 1.0121 0.3413 0.117 Uiso 1 1 calc R . .
H12C H 0.2794 0.9564 0.3248 0.117 Uiso 1 1 calc R . .
C13 C 0.0341(4) 0.8025(3) 0.37847(14) 0.0505(10) Uani 1 1 d . . .
H13A H 0.0755 0.7994 0.4098 0.061 Uiso 1 1 calc R . .
H13B H -0.0170 0.8820 0.3765 0.061 Uiso 1 1 calc R . .
C14 C -0.0650(3) 0.6917(3) 0.37467(14) 0.0460(9) Uani 1 1 d . . .
C15 C -0.1366(4) 0.6883(4) 0.32669(15) 0.0606(11) Uani 1 1 d . . .
H15A H -0.0725 0.6714 0.3028 0.091 Uiso 1 1 calc R . .
H15B H -0.1791 0.7700 0.3207 0.091 Uiso 1 1 calc R . .
H15C H -0.2032 0.6214 0.3263 0.091 Uiso 1 1 calc R . .
C16 C -0.1707(4) 0.7094(5) 0.41244(18) 0.0756(14) Uani 1 1 d . . .
H16A H -0.2288 0.6355 0.4126 0.113 Uiso 1 1 calc R . .
H16B H -0.2227 0.7854 0.4056 0.113 Uiso 1 1 calc R . .
H16C H -0.1267 0.7183 0.4428 0.113 Uiso 1 1 calc R . .
C17 C 0.1270(3) 0.5956(3) 0.23052(12) 0.0342(7) Uani 1 1 d . . .
C18 C 0.2954(4) 0.5400(4) 0.16145(14) 0.0480(9) Uani 1 1 d . . .
C19 C 0.1819(4) 0.7234(5) 0.11062(15) 0.0624(12) Uani 1 1 d . . .
C20 C 0.0112(3) 0.7695(3) 0.17528(11) 0.0334(7) Uani 1 1 d . . .
N1 N 0.0066(3) 0.5647(3) 0.38070(10) 0.0372(6) Uani 1 1 d . . .
H1C H -0.0565 0.5036 0.3739 0.045 Uiso 1 1 calc R . .
N2 N 0.2527(2) 0.4299(2) 0.40097(9) 0.0308(6) Uani 1 1 d . . .
H2C H 0.3108 0.4866 0.4150 0.037 Uiso 1 1 calc R . .
N3 N 0.3705(3) 0.4880(2) 0.30858(9) 0.0326(6) Uani 1 1 d . . .
H3A H 0.3574 0.4968 0.2769 0.039 Uiso 1 1 calc R . .
N4 N 0.2468(3) 0.7082(2) 0.35091(9) 0.0337(6) Uani 1 1 d . . .
H4D H 0.2771 0.7125 0.3814 0.040 Uiso 1 1 calc R . .
N5 N 0.1195(3) 0.5722(3) 0.26953(10) 0.0391(7) Uani 1 1 d . . .
N6 N 0.3859(4) 0.4751(4) 0.15646(17) 0.0837(13) Uani 1 1 d . . .
N7 N 0.2013(4) 0.7763(6) 0.07650(16) 0.125(2) Uani 1 1 d . . .
N8 N 0.0718(3) 0.3452(3) 0.32387(10) 0.0383(7) Uani 1 1 d . . .
Ni1 Ni 0.17573(4) 0.51631(4) 0.338129(13) 0.02756(12) Uani 1 1 d . . .
Ni2 Ni 0.15128(4) 0.65207(4) 0.169164(14) 0.03225(13) Uani 1 1 d . . .
O1 O 0.3290(3) 0.9607(3) 0.02096(11) 0.0826(10) Uani 1 1 d D . .
H1D H 0.2827 0.9117 0.0387 0.099 Uiso 1 1 d RD . .
H1E H 0.3715 0.9162 0.0006 0.099 Uiso 1 1 d RD . .
O2 O 0.4632(3) 0.6251(3) 0.44495(10) 0.0829(10) Uani 1 1 d D . .
H2D H 0.4678 0.7085 0.4455 0.099 Uiso 1 1 d RD . .
H2E H 0.5345 0.5931 0.4587 0.099 Uiso 1 1 d RD . .
O3 O 0.4932(5) 0.3866(4) 0.06611(14) 0.1336(18) Uani 1 1 d D . .
H3E H 0.5789 0.3832 0.0698 0.160 Uiso 1 1 d RD . .
H3D H 0.4549 0.4159 0.0904 0.160 Uiso 1 1 d RD . .
O4 O 0.7245(8) 0.4498(5) 0.9954(2) 0.212(3) Uani 1 1 d D . .
H4F H 0.7404 0.4028 1.0215 0.255 Uiso 1 1 d RD . .
H4E H 0.7401 0.4010 0.9694 0.255 Uiso 1 1 d RD . .
O5 O 0.0258(19) 0.5420(9) 0.0124(3) 0.203(7) Uani 0.50 1 d PD . .
H5D H -0.0234 0.4940 -0.0013 0.243 Uiso 0.50 1 d PRD . .
H5E H -0.0088 0.6138 0.0222 0.243 Uiso 0.50 1 d PRD . .

loop_
_atom_site_aniso_label
_atom_site_aniso_U_11
_atom_site_aniso_U_22
_atom_site_aniso_U_33
_atom_site_aniso_U_23
_atom_site_aniso_U_13
_atom_site_aniso_U_12
C1 0.044(2) 0.056(2) 0.040(2) -0.0010(17) 0.0110(17) 0.0013(18)
C2 0.045(2) 0.047(2) 0.0310(18) 0.0086(16) 0.0030(15) -0.0025(17)
C3 0.0426(19) 0.0293(17) 0.0376(19) 0.0024(14) -0.0080(15) 0.0010(15)
C4 0.075(3) 0.050(2) 0.051(2) 0.0192(19) 0.000(2) 0.013(2)
C5 0.0389(19) 0.0358(19) 0.043(2) -0.0012(15) -0.0053(16) 0.0106(15)
C6 0.0401(19) 0.0365(19) 0.0413(19) -0.0027(15) 0.0008(16) 0.0085(15)
C7 0.059(2) 0.043(2) 0.052(2) -0.0141(18) -0.0008(19) 0.0082(18)
C8 0.044(2) 0.060(3) 0.059(2) -0.001(2) 0.0083(19) 0.0154(19)
C9 0.0323(18) 0.0406(19) 0.044(2) 0.0041(16) 0.0051(15) -0.0047(15)
C10 0.0372(19) 0.0326(18) 0.049(2) 0.0020(15) 0.0087(16) -0.0075(15)
C11 0.044(2) 0.0267(17) 0.063(2) 0.0019(17) 0.0008(18) 0.0021(16)
C12 0.071(3) 0.028(2) 0.136(5) 0.002(2) 0.019(3) -0.002(2)
C13 0.048(2) 0.038(2) 0.065(3) -0.0063(18) 0.0087(19) 0.0113(17)
C14 0.0345(19) 0.041(2) 0.063(2) 0.0000(18) 0.0087(18) 0.0066(16)
C15 0.039(2) 0.059(3) 0.084(3) 0.009(2) -0.008(2) 0.0088(19)
C16 0.054(3) 0.078(3) 0.097(4) 0.010(3) 0.033(3) 0.021(2)
C17 0.0284(17) 0.0335(18) 0.040(2) 0.0029(15) -0.0031(15) 0.0049(14)
C18 0.039(2) 0.042(2) 0.063(3) -0.0032(18) 0.0057(19) 0.0012(17)
C19 0.037(2) 0.103(4) 0.048(2) 0.020(2) 0.0073(18) 0.006(2)
C20 0.0355(18) 0.0381(19) 0.0265(16) 0.0063(14) -0.0013(14) 0.0029(16)
N1 0.0315(15) 0.0356(15) 0.0447(17) 0.0029(13) 0.0030(13) -0.0009(12)
N2 0.0334(14) 0.0287(14) 0.0302(14) 0.0020(11) -0.0014(11) -0.0032(11)
N3 0.0334(14) 0.0340(15) 0.0303(14) 0.0002(12) 0.0006(11) 0.0035(12)
N4 0.0336(15) 0.0298(14) 0.0378(15) 0.0020(12) 0.0021(12) -0.0020(12)
N5 0.0398(16) 0.0410(17) 0.0364(17) 0.0062(13) -0.0035(13) -0.0006(13)
N6 0.050(2) 0.060(2) 0.142(4) -0.014(2) 0.019(2) 0.015(2)
N7 0.070(3) 0.234(6) 0.073(3) 0.086(4) 0.012(2) -0.001(3)
N8 0.0397(16) 0.0348(16) 0.0400(16) -0.0004(12) -0.0047(13) -0.0090(13)
Ni1 0.0280(2) 0.0262(2) 0.0284(2) 0.00213(16) -0.00019(16) -0.00239(16)
Ni2 0.0303(2) 0.0342(2) 0.0322(2) 0.00273(17) 0.00074(17) 0.00546(18)
O1 0.100(2) 0.075(2) 0.074(2) 0.0142(17) 0.0258(19) 0.0140(19)
O2 0.087(2) 0.105(3) 0.0569(19) -0.0165(18) 0.0007(17) -0.027(2)
O3 0.149(4) 0.134(4) 0.121(3) -0.041(3) 0.061(3) -0.066(3)
O4 0.366(10) 0.128(5) 0.140(5) -0.028(4) -0.023(6) -0.003(6)
O5 0.44(2) 0.087(8) 0.080(7) 0.007(5) -0.019(10) -0.014(11)

loop_
_atom_type_symbol
_atom_type_description
_atom_type_scat_dispersion_real
_atom_type_scat_dispersion_imag
_atom_type_scat_source
C C 0.0033 0.0016 'International Tables Vol C Tables 4.2.6.8 and 6.1.1.4'
H H 0.0000 0.0000 'International Tables Vol C Tables 4.2.6.8 and 6.1.1.4'
N N 0.0061 0.0033 'International Tables Vol C Tables 4.2.6.8 and 6.1.1.4'
O O 0.0106 0.0060 'International Tables Vol C Tables 4.2.6.8 and 6.1.1.4'
Ni Ni 0.3393 1.1124 'International Tables Vol C Tables 4.2.6.8 and 6.1.1.4'

loop_
_geom_angle_atom_site_label_1
_geom_angle_atom_site_label_2
_geom_angle_atom_site_label_3
_geom_angle
_geom_angle_site_symmetry_1
_geom_angle_site_symmetry_3
_geom_angle_publ_flag
N1 C1 C2 110.8(3) . . ?
N2 C2 C1 110.0(3) . . ?
N2 C3 C5 111.1(3) . . ?
N2 C3 C4 112.3(3) . . ?
C5 C3 C4 108.6(3) . . ?
C3 C5 C6 119.5(3) . . ?
N3 C6 C7 107.3(3) . . ?
N3 C6 C8 111.1(3) . . ?
C7 C6 C8 107.9(3) . . ?
N3 C6 C5 110.2(3) . . ?
C7 C6 C5 112.2(3) . . ?
C8 C6 C5 108.1(3) . . ?
N3 C9 C10 110.2(3) . . ?
N4 C10 C9 110.1(3) . . ?
N4 C11 C13 111.1(3) . . ?
N4 C11 C12 112.5(3) . . ?
C13 C11 C12 108.6(3) . . ?
C14 C13 C11 119.6(3) . . ?
N1 C14 C13 110.4(3) . . ?
N1 C14 C15 106.9(3) . . ?
C13 C14 C15 111.7(3) . . ?
N1 C14 C16 110.9(3) . . ?
C13 C14 C16 108.5(3) . . ?
C15 C14 C16 108.4(3) . . ?
N5 C17 Ni2 172.8(3) . . ?
N6 C18 Ni2 177.7(4) . . ?
N7 C19 Ni2 174.5(6) . . ?
N8 C20 Ni2 175.2(3) 2 . ?
C1 N1 C14 114.4(3) . . ?
C1 N1 Ni1 104.35(19) . . ?
C14 N1 Ni1 121.0(2) . . ?
C2 N2 C3 113.1(2) . . ?
C2 N2 Ni1 104.79(19) . . ?
C3 N2 Ni1 114.97(18) . . ?
C9 N3 C6 113.5(2) . . ?
C9 N3 Ni1 104.79(18) . . ?
C6 N3 Ni1 121.2(2) . . ?
C10 N4 C11 112.6(2) . . ?
C10 N4 Ni1 104.63(19) . . ?
C11 N4 Ni1 115.8(2) . . ?
C17 N5 Ni1 160.3(3) . . ?
C20 N8 Ni1 159.5(3) 2_545 . ?
N8 Ni1 N5 86.34(11) . . ?
N8 Ni1 N2 88.29(10) . . ?
N5 Ni1 N2 168.75(10) . . ?
N8 Ni1 N4 169.42(11) . . ?
N5 Ni1 N4 88.82(11) . . ?
N2 Ni1 N4 98.03(10) . . ?
N8 Ni1 N3 104.82(10) . . ?
N5 Ni1 N3 84.07(10) . . ?
N2 Ni1 N3 87.77(10) . . ?
N4 Ni1 N3 84.00(10) . . ?
N8 Ni1 N1 85.16(11) . . ?
N5 Ni1 N1 105.25(11) . . ?
N2 Ni1 N1 84.11(10) . . ?
N4 Ni1 N1 87.05(10) . . ?
N3 Ni1 N1 166.96(10) . . ?
C19 Ni2 C17 174.32(18) . . ?
C19 Ni2 C20 87.98(16) . . ?
C17 Ni2 C20 90.09(13) . . ?
C19 Ni2 C18 89.85(18) . . ?
C17 Ni2 C18 91.95(15) . . ?
C20 Ni2 C18 177.46(15) . . ?

loop_
_geom_bond_atom_site_label_1
_geom_bond_atom_site_label_2
_geom_bond_distance
_geom_bond_site_symmetry_2
_geom_bond_publ_flag
C1 N1 1.481(4) . ?
C1 C2 1.486(5) . ?
C2 N2 1.484(4) . ?
C3 N2 1.493(4) . ?
C3 C5 1.522(5) . ?
C3 C4 1.532(4) . ?
C5 C6 1.533(5) . ?
C6 N3 1.501(4) . ?
C6 C7 1.528(5) . ?
C6 C8 1.533(5) . ?
C9 N3 1.482(4) . ?
C9 C10 1.505(5) . ?
C10 N4 1.474(4) . ?
C11 N4 1.482(4) . ?
C11 C13 1.524(5) . ?
C11 C12 1.543(5) . ?
C13 C14 1.517(5) . ?
C14 N1 1.505(4) . ?
C14 C15 1.521(5) . ?
C14 C16 1.534(5) . ?
C17 N5 1.138(4) . ?
C17 Ni2 1.859(3) . ?
C18 N6 1.136(5) . ?
C18 Ni2 1.865(4) . ?
C19 N7 1.134(5) . ?
C19 Ni2 1.852(4) . ?
C20 N8 1.141(4) 2 ?
C20 Ni2 1.863(3) . ?
N1 Ni1 2.159(3) . ?
N2 Ni1 2.121(2) . ?
N3 Ni1 2.155(3) . ?
N4 Ni1 2.139(3) . ?
N5 Ni1 2.093(3) . ?
N8 C20 1.141(4) 2_545 ?
N8 Ni1 2.089(3) . ?
O5 O5 1.22(2) 3_565 ?

loop_
_geom_hbond_atom_site_label_D
_geom_hbond_atom_site_label_H
_geom_hbond_atom_site_label_A
_geom_hbond_distance_DH
_geom_hbond_distance_HA
_geom_hbond_distance_DA
_geom_hbond_angle_DHA
_geom_hbond_site_symmetry_A
N2 H2C O2 0.91 2.24 3.148(4) 175.7 .
O1 H1D N7 0.86 1.96 2.805(5) 169.7 .
O1 H1E O2 0.86 1.89 2.719(4) 159.8 4_575
O2 H2D O3 0.87 1.92 2.765(6) 165.7 2_655
O2 H2E O1 0.87 2.01 2.832(5) 158.7 2_645
O3 H3E O4 0.86 2.68 3.164(8) 116.7 1_554
O3 H3D N6 0.85 2.11 2.951(5) 170.9 .
O4 H4E N7 0.91 2.34 3.209(8) 159.7 3_666

loop_
_geom_torsion_atom_site_label_1
_geom_torsion_atom_site_label_2
_geom_torsion_atom_site_label_3
_geom_torsion_atom_site_label_4
_geom_torsion
_geom_torsion_site_symmetry_1
_geom_torsion_site_symmetry_2
_geom_torsion_site_symmetry_3
_geom_torsion_site_symmetry_4
_geom_torsion_publ_flag
N1 C1 C2 N2 59.2(4) . . . . ?
N2 C3 C5 C6 -69.8(4) . . . . ?
C4 C3 C5 C6 166.2(3) . . . . ?
C3 C5 C6 N3 60.2(4) . . . . ?
C3 C5 C6 C7 -59.3(4) . . . . ?
C3 C5 C6 C8 -178.2(3) . . . . ?
N3 C9 C10 N4 59.4(4) . . . . ?
N4 C11 C13 C14 -69.4(4) . . . . ?
C12 C11 C13 C14 166.4(4) . . . . ?
C11 C13 C14 N1 61.1(4) . . . . ?
C11 C13 C14 C15 -57.7(4) . . . . ?
C11 C13 C14 C16 -177.1(3) . . . . ?
C2 C1 N1 C14 -174.2(3) . . . . ?
C2 C1 N1 Ni1 -39.9(3) . . . . ?
C13 C14 N1 C1 72.8(4) . . . . ?
C15 C14 N1 C1 -165.5(3) . . . . ?
C16 C14 N1 C1 -47.5(4) . . . . ?
C13 C14 N1 Ni1 -53.3(4) . . . . ?
C15 C14 N1 Ni1 68.4(3) . . . . ?
C16 C14 N1 Ni1 -173.7(3) . . . . ?
C1 C2 N2 C3 -169.8(3) . . . . ?
C1 C2 N2 Ni1 -43.8(3) . . . . ?
C5 C3 N2 C2 -173.7(3) . . . . ?
C4 C3 N2 C2 -51.9(4) . . . . ?
C5 C3 N2 Ni1 66.0(3) . . . . ?
C4 C3 N2 Ni1 -172.2(2) . . . . ?
C10 C9 N3 C6 -174.5(3) . . . . ?
C10 C9 N3 Ni1 -40.1(3) . . . . ?
C7 C6 N3 C9 -163.5(3) . . . . ?
C8 C6 N3 C9 -45.8(4) . . . . ?
C5 C6 N3 C9 74.0(3) . . . . ?
C7 C6 N3 Ni1 70.4(3) . . . . ?
C8 C6 N3 Ni1 -171.9(2) . . . . ?
C5 C6 N3 Ni1 -52.1(3) . . . . ?
C9 C10 N4 C11 -170.4(3) . . . . ?
C9 C10 N4 Ni1 -43.8(3) . . . . ?
C13 C11 N4 C10 -174.7(3) . . . . ?
C12 C11 N4 C10 -52.7(4) . . . . ?
C13 C11 N4 Ni1 65.0(3) . . . . ?
C12 C11 N4 Ni1 -173.0(3) . . . . ?
Ni2 C17 N5 Ni1 -71(3) . . . . ?
C20 N8 Ni1 N5 -105.6(8) 2_545 . . . ?
C20 N8 Ni1 N2 84.3(8) 2_545 . . . ?
C20 N8 Ni1 N4 -42.7(11) 2_545 . . . ?
C20 N8 Ni1 N3 171.5(8) 2_545 . . . ?
C20 N8 Ni1 N1 0.1(8) 2_545 . . . ?
C17 N5 Ni1 N8 -106.9(8) . . . . ?
C17 N5 Ni1 N2 -45.3(11) . . . . ?
C17 N5 Ni1 N4 82.5(8) . . . . ?
C17 N5 Ni1 N3 -1.6(8) . . . . ?
C17 N5 Ni1 N1 169.1(8) . . . . ?
C2 N2 Ni1 N8 -68.6(2) . . . . ?
C3 N2 Ni1 N8 56.2(2) . . . . ?
C2 N2 Ni1 N5 -130.0(5) . . . . ?
C3 N2 Ni1 N5 -5.2(6) . . . . ?
C2 N2 Ni1 N4 102.9(2) . . . . ?
C3 N2 Ni1 N4 -132.3(2) . . . . ?
C2 N2 Ni1 N3 -173.5(2) . . . . ?
C3 N2 Ni1 N3 -48.7(2) . . . . ?
C2 N2 Ni1 N1 16.7(2) . . . . ?
C3 N2 Ni1 N1 141.5(2) . . . . ?
C10 N4 Ni1 N8 -130.2(5) . . . . ?
C11 N4 Ni1 N8 -5.7(7) . . . . ?
C10 N4 Ni1 N5 -67.4(2) . . . . ?
C11 N4 Ni1 N5 57.1(2) . . . . ?
C10 N4 Ni1 N2 103.6(2) . . . . ?
C11 N4 Ni1 N2 -131.9(2) . . . . ?
C10 N4 Ni1 N3 16.7(2) . . . . ?
C11 N4 Ni1 N3 141.2(2) . . . . ?
C10 N4 Ni1 N1 -172.8(2) . . . . ?
C11 N4 Ni1 N1 -48.3(2) . . . . ?
C9 N3 Ni1 N8 -173.47(19) . . . . ?
C6 N3 Ni1 N8 -43.5(2) . . . . ?
C9 N3 Ni1 N5 101.9(2) . . . . ?
C6 N3 Ni1 N5 -128.1(2) . . . . ?
C9 N3 Ni1 N2 -85.8(2) . . . . ?
C6 N3 Ni1 N2 44.2(2) . . . . ?
C9 N3 Ni1 N4 12.5(2) . . . . ?
C6 N3 Ni1 N4 142.5(2) . . . . ?
C9 N3 Ni1 N1 -34.4(5) . . . . ?
C6 N3 Ni1 N1 95.6(5) . . . . ?
C1 N1 Ni1 N8 100.7(2) . . . . ?
C14 N1 Ni1 N8 -128.6(3) . . . . ?
C1 N1 Ni1 N5 -174.4(2) . . . . ?
C14 N1 Ni1 N5 -43.8(3) . . . . ?
C1 N1 Ni1 N2 12.0(2) . . . . ?
C14 N1 Ni1 N2 142.6(3) . . . . ?
C1 N1 Ni1 N4 -86.4(2) . . . . ?
C14 N1 Ni1 N4 44.2(3) . . . . ?
C1 N1 Ni1 N3 -39.8(5) . . . . ?
C14 N1 Ni1 N3 90.9(5) . . . . ?
N7 C19 Ni2 C17 -16(5) . . . . ?
N7 C19 Ni2 C20 54(4) . . . . ?
N7 C19 Ni2 C18 -125(4) . . . . ?
N5 C17 Ni2 C19 -10(3) . . . . ?
N5 C17 Ni2 C20 -80(2) . . . . ?
N5 C17 Ni2 C18 98(2) . . . . ?
N8 C20 Ni2 C19 -6(4) 2 . . . ?
N8 C20 Ni2 C17 169(4) 2 . . . ?
N8 C20 Ni2 C18 25(6) 2 . . . ?
N6 C18 Ni2 C19 54(11) . . . . ?
N6 C18 Ni2 C17 -121(11) . . . . ?
N6 C18 Ni2 C20 23(13) . . . . ?
